data_2004408
loop_
_publ_author_name
'Weichsel, A.'
'Lis, T.'

_publ_section_title
;
 2-(Phosphonomethyl)acrylic Acid Hemihydrate and Ammonium
 2-(Phosphonomethyl)acrylate: Analogues of Phosphoenolpyruvate (PEP)
;
_journal_issue 1
_journal_name_full 'Acta Crystallographica Section C'
_journal_page_first 97
_journal_page_last 101
_journal_paper_doi 10.1107/S0108270195009802
_journal_volume 52
_journal_year 1996
_chemical_formula_moiety 'C4 H7 O5 P , 0.5H2 O'
_chemical_formula_sum 'C4 H8 O0.5 P'
_chemical_formula_weight 175.07
_chemical_name_common '2-(phosphonomethyl)acrylic acid hemihydrate'
_chemical_name_systematic
;
2-(phosphonomethyl)acrylic acid hemihydrate
;
_space_group_IT_number 14
_symmetry_cell_setting monoclinic
_symmetry_space_group_name_Hall '-P 2ybc'
_symmetry_space_group_name_H-M 'P 1 21/c 1'
_audit_creation_method SHELXL
_cell_angle_alpha 90.
_cell_angle_beta 98.60(3)
_cell_angle_gamma 90.
_cell_formula_units_Z 8
_cell_length_a 9.461(4)
_cell_length_b 12.298(6)
_cell_length_c 12.603(6)
_cell_measurement_reflns_used 25
_cell_measurement_temperature 295(2)
_cell_measurement_theta_max 12
_cell_measurement_theta_min 10
_cell_volume 1449.9(12)
_computing_cell_refinement 'XTL/XTLE system'
_computing_data_collection 'XTL/XTLE system (Syntex, 1976)'
_computing_data_reduction 'XTL/XTLE system'
_computing_structure_refinement 'SHELXL93 (Sheldrick, 1993)'
_computing_structure_solution 'SHELXS86 (Sheldrick, 1990)'
_diffrn_ambient_temperature 295(2)
_diffrn_measurement_device 'Syntex P2~1~ four-circle diffractometer'
_diffrn_measurement_method \w/2\q
_diffrn_radiation_monochromator graphite
_diffrn_radiation_source 'fine-focus sealed tube'
_diffrn_radiation_type MoK\a
_diffrn_radiation_wavelength 0.71069
_diffrn_reflns_av_R_equivalents 0.0419
_diffrn_reflns_av_sigmaI/netI 0.0153
_diffrn_reflns_limit_h_max 12
_diffrn_reflns_limit_h_min 0
_diffrn_reflns_limit_k_max 15
_diffrn_reflns_limit_k_min 0
_diffrn_reflns_limit_l_max 12
_diffrn_reflns_limit_l_min -12
_diffrn_reflns_number 2695
_diffrn_reflns_theta_max 27
_diffrn_reflns_theta_min 2
_diffrn_standards_decay_% 4
_diffrn_standards_interval_count 50
_diffrn_standards_number 2
_exptl_absorpt_coefficient_mu 0.353
_exptl_absorpt_correction_type none
_exptl_crystal_colour colorless
_exptl_crystal_density_diffrn 1.604(2)
_exptl_crystal_density_meas 1.60
_exptl_crystal_density_method 'flotation in C~2~H~4~Br~2~/CCl~4~'
_exptl_crystal_description 'platy shaped'
_exptl_crystal_F_000 728
_exptl_crystal_size_max 0.4
_exptl_crystal_size_mid 0.4
_exptl_crystal_size_min 0.25
_refine_diff_density_max 0.26
_refine_diff_density_min -0.47
_refine_ls_extinction_method none
_refine_ls_goodness_of_fit_all 1.087
_refine_ls_goodness_of_fit_obs 1.090
_refine_ls_hydrogen_treatment refall
_refine_ls_matrix_type full
_refine_ls_number_parameters 254
_refine_ls_number_reflns 2574
_refine_ls_number_restraints 0
_refine_ls_R_factor_all 0.0386
_refine_ls_R_factor_obs 0.0377
_refine_ls_shift/esd_max 0.134
_refine_ls_shift/esd_mean 0.008
_refine_ls_structure_factor_coef Fsqd
_refine_ls_weighting_details 'w = 1/[\s^2^(Fo^2^)+(0.073P)^2^+0.48P] where P=(Fo^2^+2Fc^2^)/3'
_refine_ls_weighting_scheme calc
_refine_ls_wR_factor_all 0.1053
_refine_ls_wR_factor_obs 0.1041
_reflns_number_observed 2511
_reflns_number_total 2574
_reflns_observed_criterion >2sigma(I)
_cod_data_source_file mu1185.cif
_cod_data_source_block I
_cod_depositor_comments
;
The following automatic conversions were performed:

'_refine_ls_weighting_scheme' value 'calc w =
1/[\s^2^(Fo^2^)+(0.073P)^2^+0.48P] where P=(Fo^2^+2Fc^2^)/3' was
changed to 'calc'. New tag '_refine_ls_weighting_details' was
created. The value of the new tag was set to 'w =
1/[\s^2^(Fo^2^)+(0.073P)^2^+0.48P] where P=(Fo^2^+2Fc^2^)/3'.

Automatic conversion script
Id: cif_fix_values 3143 2015-03-26 13:38:13Z robertas 
;
_cod_original_sg_symbol_H-M 'P 21/c'
_cod_database_code 2004408

loop_
_symmetry_equiv_pos_as_xyz
'x, y, z'
'x, -y+1/2, z+1/2'
'-x, -y, -z'
'-x, y-1/2, -z-1/2'

loop_
_atom_site_aniso_label
_atom_site_aniso_U_11
_atom_site_aniso_U_22
_atom_site_aniso_U_33
_atom_site_aniso_U_12
_atom_site_aniso_U_13
_atom_site_aniso_U_23
P1 0.0249(2) 0.0275(2) 0.0246(3) -0.00479(14) 0.0037(2) -0.0028(2)
P2 0.0241(2) 0.0257(2) 0.0258(3) -0.00029(15) 0.0020(2) 0.0001(2)
O11 0.0408(7) 0.0332(7) 0.0411(9) -0.0002(5) -0.0047(6) 0.0020(6)
O12 0.0411(7) 0.0350(7) 0.0303(8) -0.0147(5) 0.0001(5) 0.0003(6)
O13 0.0352(7) 0.0501(8) 0.0378(9) -0.0094(6) 0.0112(6) -0.0136(7)
O14 0.0589(9) 0.0326(7) 0.0385(9) -0.0022(6) 0.0118(7) -0.0007(6)
O15 0.0780(12) 0.0404(9) 0.0420(10) 0.0016(8) 0.0281(8) -0.0026(8)
O21 0.0383(7) 0.0456(8) 0.0388(9) 0.0074(6) 0.0085(6) 0.0123(7)
O22 0.0312(7) 0.0328(7) 0.0507(9) 0.0001(5) 0.0137(6) -0.0046(6)
O23 0.0432(8) 0.0353(7) 0.0340(8) -0.0097(6) -0.0022(6) -0.0041(6)
O24 0.0653(10) 0.0390(8) 0.0397(9) -0.0120(7) 0.0105(7) -0.0049(7)
O25 0.0687(11) 0.0415(8) 0.0363(10) 0.0038(7) 0.0158(7) 0.0029(7)
O1 0.135(2) 0.0321(8) 0.0498(13) -0.0144(10) 0.0394(13) -0.0061(8)
C11 0.0300(8) 0.0354(10) 0.0345(11) 0.0014(7) 0.0075(7) -0.0020(8)
C12 0.0285(8) 0.0349(9) 0.0386(11) 0.0003(7) 0.0092(7) 0.0007(8)
C13 0.074(2) 0.0354(11) 0.064(2) -0.0056(10) 0.0344(13) -0.0037(11)
C14 0.0283(8) 0.0377(10) 0.0350(12) -0.0043(7) 0.0044(7) -0.0004(8)
C21 0.0268(8) 0.0372(9) 0.0306(11) -0.0002(6) 0.0006(7) 0.0006(8)
C22 0.0226(7) 0.0392(9) 0.0308(10) 0.0035(6) 0.0010(6) 0.0005(8)
C23 0.0550(13) 0.0392(11) 0.0401(14) 0.0046(9) 0.0078(9) 0.0013(9)
C24 0.0251(8) 0.0375(10) 0.0339(12) 0.0037(7) 0.0046(7) -0.0007(8)

loop_
_atom_site_label
_atom_site_occupancy
_atom_site_fract_x
_atom_site_fract_y
_atom_site_fract_z
_atom_site_U_iso_or_equiv
_atom_site_thermal_displace_type
_atom_site_calc_flag
_atom_site_type_symbol
P1 1 .42511(4) .62552(4) .29546(4) .0257(2) Uani d P
P2 1 .71534(4) .89212(3) .51799(4) .0254(2) Uani d P
O11 1 .4993(2) .55878(12) .39031(12) .0395(4) Uani d O
O12 1 .4949(2) .73967(12) .30800(12) .0360(4) Uani d O
O13 1 .4340(2) .57958(13) .18711(12) .0404(4) Uani d O
O14 1 .1826(2) .50604(12) .47547(13) .0429(4) Uani d O
O15 1 .1576(3) .64377(15) .58551(15) .0515(5) Uani d O
O21 1 .7548(2) .95692(13) .42167(13) .0406(4) Uani d O
O22 1 .6416(2) .97298(12) .58605(13) .0375(4) Uani d O
O23 1 .6272(2) .79319(11) .48820(12) .0383(4) Uani d O
O24 1 .8890(2) .99070(13) .77460(13) .0477(4) Uani d O
O25 1 .8432(2) .85327(14) .87956(14) .0480(4) Uani d O
O1 1 .4747(3) .3591(2) .3776(2) .0696(7) Uani d O
C11 1 .1841(2) .6040(2) .4950(2) .0330(5) Uani d C
C12 1 .2125(2) .6848(2) .4136(2) .0336(4) Uani d C
C13 1 .2135(4) .7900(2) .4355(3) .0551(7) Uani d C
C14 1 .2393(2) .6413(2) .3065(2) .0337(5) Uani d C
C21 1 .8686(2) .8932(2) .7888(2) .0319(4) Uani d C
C22 1 .8744(2) .8133(2) .7010(2) .0312(4) Uani d C
C23 1 .8676(3) .7076(2) .7204(3) .0447(6) Uani d C
C24 1 .8866(2) .8587(2) .5919(2) .0321(4) Uani d C
H11 1 .483(5) .485(4) .375(3) .093(13) Uiso d H
H12 1 .540(4) .757(3) .375(3) .076(10) Uiso d H
H15 1 .147(4) .592(3) .627(3) .076(11) Uiso d H
H21 1 .697(4) .994(3) .389(3) .062(10) Uiso d H
H22 1 .583(4) .945(3) .621(3) .087(13) Uiso d H
H25 1 .834(4) .915(3) .926(3) .086(12) Uiso d H
H13 1 .241(4) .843(3) .382(3) .072(10) Uiso d H
H31 1 .206(4) .814(3) .507(3) .072(10) Uiso d H
H14 1 .206(3) .694(2) .249(2) .043(7) Uiso d H
H41 1 .195(3) .570(2) .296(2) .054(8) Uiso d H
H23 1 .873(3) .849(2) .161(2) .050(8) Uiso d H
H32 1 .862(3) .817(3) .295(3) .058(8) Uiso d H
H24 1 .938(3) .575(2) .096(2) .038(6) Uiso d H
H42 1 .925(3) .690(2) .048(2) .038(6) Uiso d H
H1 1 .480(4) .328(3) .320(3) .071(11) Uiso d H
H2 1 .435(4) .323(3) .419(3) .080(12) Uiso d H

loop_
_atom_type_symbol
_atom_type_description
_atom_type_scat_dispersion_real
_atom_type_scat_dispersion_imag
_atom_type_scat_source
C C 0.0033 0.0016 'International Tables Vol C Tables 4.2.6.8 and 6.1.1.4'
H H 0.0000 0.0000 'International Tables Vol C Tables 4.2.6.8 and 6.1.1.4'
O O 0.0106 0.0060 'International Tables Vol C Tables 4.2.6.8 and 6.1.1.4'
P P 0.1023 0.0942 'International Tables Vol C Tables 4.2.6.8 and 6.1.1.4'

loop_
_geom_angle_atom_site_label_1
_geom_angle_atom_site_label_2
_geom_angle_atom_site_label_3
_geom_angle
_geom_angle_publ_flag
O13 P1 O11 115.4(2) yes
O13 P1 O12 110.80(10) yes
O11 P1 O12 105.50(10) yes
O13 P1 C14 107.6(2) yes
O11 P1 C14 109.70(10) yes
O12 P1 C14 107.5(2) yes
O23 P2 O21 114.50(10) yes
O23 P2 O22 112.50(10) yes
O21 P2 O22 106.7(2) yes
O23 P2 C24 111.8(2) yes
O21 P2 C24 102.7(2) yes
O22 P2 C24 107.90(10) yes
O14 C11 O15 123.1(2) yes
O14 C11 C12 121.1(2) yes
O15 C11 C12 115.7(2) yes
C13 C12 C11 120.6(3) yes
C13 C12 C14 122.4(3) yes
C11 C12 C14 117.0(2) yes
C12 C14 P1 113.9(2) yes
O24 C21 O25 123.3(2) yes
O24 C21 C22 120.7(2) yes
O25 C21 C22 116.0(2) yes
C23 C22 C21 120.2(2) yes
C23 C22 C24 123.0(2) yes
C21 C22 C24 116.8(2) yes
C22 C24 P2 111.9(2) yes
P1 O11 H11 109.(3) no
P1 O12 H12 116.(2) no
C11 O15 H15 108.(3) no
P2 O21 H21 119.(3) no
P2 O22 H22 115.(3) no
C21 O25 H25 106.(2) no
H1 O1 H2 114.(4) no
C12 C13 H13 119.2(19) no
C12 C13 H31 120.(2) no
H13 C13 H31 120.(3) no
C12 C14 H14 110.2(15) no
P1 C14 H14 102.8(15) no
C12 C14 H41 108.4(17) no
P1 C14 H41 107.4(17) no
H14 C14 H41 114.(2) no

loop_
_geom_bond_atom_site_label_1
_geom_bond_atom_site_label_2
_geom_bond_distance
_geom_bond_publ_flag
P1 O13 1.492(2) yes
P1 O11 1.531(2) yes
P1 O12 1.549(2) yes
P1 C14 1.795(2) yes
P2 O23 1.491(2) yes
P2 O21 1.544(2) yes
P2 O22 1.546(2) yes
P2 C24 1.791(2) yes
O14 C11 1.229(3) yes
O15 C11 1.300(3) yes
O24 C21 1.232(3) yes
O25 C21 1.300(3) yes
C11 C12 1.481(3) yes
C12 C13 1.322(3) yes
C12 C14 1.508(3) yes
C21 C22 1.487(3) yes
C22 C23 1.325(3) yes
C22 C24 1.505(3) yes
O11 H11 0.94(4) no
O12 H12 0.91(4) no
O15 H15 0.84(4) no
O21 H21 0.78(3) no
O22 H22 0.83(4) no
O25 H25 0.97(4) no
O1 H1 0.83(4) no
O1 H2 0.82(4) no
C13 H13 1.00(4) no
C13 H31 0.96(4) no
C14 H14 0.99(3) no
C14 H41 0.97(3) no

loop_
_geom_torsion_atom_site_label_1
_geom_torsion_atom_site_label_2
_geom_torsion_atom_site_label_3
_geom_torsion_atom_site_label_4
_geom_torsion
_geom_torsion_publ_flag
O11 P1 C14 C12 52.2(2) yes
O12 P1 C14 C12 -62.0(2) yes
O13 P1 C14 C12 178.6(2) yes
O21 P2 C24 C22 169.1(2) yes
O22 P2 C24 C22 56.7(2) yes
O23 P2 C24 C22 -67.6(2) yes
C13 C12 C14 P1 84.7(3) yes
C11 C12 C14 P1 -95.5(2) yes
C23 C22 C24 P2 93.9(3) yes
C21 C22 C24 P2 -85.6(2) yes
O14 C11 C12 C13 179.8(3) yes
O15 C11 C12 C13 1.6(4) yes
O14 C11 C12 C14 0.0(3) yes
O15 C11 C12 C14 -178.2(2) yes
O24 C21 C22 C23 172.7(2) yes
O25 C21 C22 C23 -6.4(3) yes
O24 C21 C22 C24 -7.8(3) yes
O25 C21 C22 C24 173.1(2) yes

loop_
_cod_related_entry_id
_cod_related_entry_database
_cod_related_entry_code
1 ChemSpider 133279
